data_7218152
loop_
_publ_author_name
'Campos, Jesus'
'Goforth, Sarah K.'
'Crabtree, Robert H.'
'Gunnoe, T. Brent'

_publ_section_title
;
 Metal-Free Amidation of Ether sp3 C--H Bonds with Sulfonamides using
 PhI(OAc)2
;
_journal_name_full 'RSC Adv.'
_journal_paper_doi 10.1039/C4RA09665G
_journal_year 2014
_chemical_formula_moiety 'C6 H10 Cl3 N O4 S'
_chemical_formula_sum 'C6 H10 Cl3 N O4 S'
_chemical_formula_weight 298.56
_chemical_name_systematic
; 
 ? 
;
_space_group_IT_number 14
_symmetry_cell_setting monoclinic
_symmetry_space_group_name_Hall '-P 2ybc'
_symmetry_space_group_name_H-M 'P 1 21/c 1'
_atom_sites_solution_hydrogens geom
_atom_sites_solution_primary direct
_atom_sites_solution_secondary difmap
_audit_creation_method SHELXL-97
_cell_angle_alpha 90.00
_cell_angle_beta 92.4(3)
_cell_angle_gamma 90.00
_cell_formula_units_Z 4
_cell_length_a 10.97(5)
_cell_length_b 11.299(4)
_cell_length_c 9.022(4)
_cell_measurement_reflns_used 277
_cell_measurement_temperature 93(2)
_cell_measurement_theta_max 49.8
_cell_measurement_theta_min 7.8
_cell_volume 1117(5)
_computing_cell_refinement 'CrystalClear-SM Expert 2.0 r12'
_computing_data_collection 'CrystalClear-SM Expert 2.0 r12'
_computing_data_reduction 'CrystalClear-SM Expert 2.0 r12'
_computing_publication_material 'SHELXL-97 (Sheldrick, 2008)'
_computing_structure_refinement 'SHELXL-97 (Sheldrick, 2008)'
_computing_structure_solution 'SHELXS-97 (Sheldrick, 2008)'
_diffrn_ambient_temperature 93(2)
_diffrn_detector_area_resol_mean 22.2
_diffrn_measured_fraction_theta_full 0.980
_diffrn_measured_fraction_theta_max 0.980
_diffrn_measurement_device_type 'Rigaku Saturn 944+ CCD'
_diffrn_measurement_method \w
_diffrn_radiation_monochromator graphite
_diffrn_radiation_source 'fine-focus sealed tube'
_diffrn_radiation_type CuK\a
_diffrn_radiation_wavelength 1.54178
_diffrn_reflns_av_R_equivalents 0.2080
_diffrn_reflns_av_sigmaI/netI 0.1087
_diffrn_reflns_limit_h_max 13
_diffrn_reflns_limit_h_min -13
_diffrn_reflns_limit_k_max 13
_diffrn_reflns_limit_k_min -13
_diffrn_reflns_limit_l_max 10
_diffrn_reflns_limit_l_min -10
_diffrn_reflns_number 28348
_diffrn_reflns_theta_full 66.58
_diffrn_reflns_theta_max 66.58
_diffrn_reflns_theta_min 4.03
_exptl_absorpt_coefficient_mu 9.173
_exptl_absorpt_correction_T_max 0.8378
_exptl_absorpt_correction_T_min 0.4607
_exptl_absorpt_correction_type multi-scan
_exptl_absorpt_process_details 'Jacobson, R. (1998) Private Communication'
_exptl_crystal_colour Colorless
_exptl_crystal_density_diffrn 1.775
_exptl_crystal_density_method 'not measured'
_exptl_crystal_description Plate
_exptl_crystal_F_000 608
_exptl_crystal_recrystallization_method 'Pentane/dichloromethane diffusion'
_exptl_crystal_size_max 0.10
_exptl_crystal_size_mid 0.10
_exptl_crystal_size_min 0.02
_refine_diff_density_max 0.777
_refine_diff_density_min -0.428
_refine_diff_density_rms 0.139
_refine_ls_extinction_method none
_refine_ls_goodness_of_fit_ref 1.064
_refine_ls_hydrogen_treatment mixed
_refine_ls_matrix_type full
_refine_ls_number_parameters 139
_refine_ls_number_reflns 1940
_refine_ls_number_restraints 1
_refine_ls_restrained_S_all 1.064
_refine_ls_R_factor_all 0.1049
_refine_ls_R_factor_gt 0.0784
_refine_ls_shift/su_max 0.000
_refine_ls_shift/su_mean 0.000
_refine_ls_structure_factor_coef Fsqd
_refine_ls_weighting_details 'calc w=1/[\s^2^(Fo^2^)+(0.1086P)^2^+0.0000P] where P=(Fo^2^+2Fc^2^)/3'
_refine_ls_weighting_scheme calc
_refine_ls_wR_factor_gt 0.1991
_refine_ls_wR_factor_ref 0.2150
_reflns_number_gt 1246
_reflns_number_total 1940
_reflns_threshold_expression >2sigma(I)
_cod_data_source_file c4ra09665g2.cif
_cod_data_source_block jcm_thf
_cod_depositor_comments
;
The following automatic conversions were performed:

'_symmetry_cell_setting' value 'Monoclinic' changed to 'monoclinic'
according to
/usr/data/users/saulius/crontab/automatic-downloads/rss-feeds/RSC/lib/dictionaries/cif_core.dic
dictionary named 'cif_core.dic' version 2.4.2 from 2011-04-26.

Automatic conversion script
Id: cif_fix_values 2827 2014-09-09 07:05:25Z andrius 
;
_cod_original_sg_symbol_H-M 'P 21/c'
_cod_database_code 7218152

loop_
_symmetry_equiv_pos_as_xyz
'x, y, z'
'-x, y+1/2, -z+1/2'
'-x, -y, -z'
'x, -y-1/2, z-1/2'

loop_
_atom_site_label
_atom_site_type_symbol
_atom_site_fract_x
_atom_site_fract_y
_atom_site_fract_z
_atom_site_U_iso_or_equiv
_atom_site_adp_type
_atom_site_occupancy
_atom_site_symmetry_multiplicity
_atom_site_calc_flag
_atom_site_refinement_flags
N1 N 0.8871(4) 0.7633(4) 0.2724(5) 0.0414(12) Uani 1 1 d D
O1 O 0.7620(4) 0.7961(4) 0.0489(4) 0.0523(11) Uani 1 1 d .
O2 O 0.9716(4) 0.6167(4) 0.1036(5) 0.0565(12) Uani 1 1 d .
O3 O 1.0136(4) 0.6053(4) 0.3749(5) 0.0562(12) Uani 1 1 d .
O4 O 1.1044(4) 0.7523(4) 0.2182(4) 0.0494(11) Uani 1 1 d .
S1 S 0.99098(14) 0.67289(13) 0.24365(16) 0.0464(5) Uani 1 1 d .
Cl1 Cl 1.37097(17) 0.73651(15) 0.2773(3) 0.0813(7) Uani 1 1 d .
Cl2 Cl 1.34801(18) 0.94572(16) 0.4499(2) 0.0707(6) Uani 1 1 d .
Cl3 Cl 1.2710(2) 0.9468(2) 0.1429(2) 0.0856(8) Uani 1 1 d .
C1 C 0.6424(6) 0.7987(7) 0.0981(8) 0.065(2) Uani 1 1 d .
H1A H 0.6185 0.7198 0.1346 0.078 Uiso 1 1 calc R
H1B H 0.5844 0.8223 0.0164 0.078 Uiso 1 1 calc R
C2 C 0.6421(6) 0.8872(6) 0.2204(7) 0.0573(18) Uani 1 1 d .
H2A H 0.6238 0.8482 0.3152 0.069 Uiso 1 1 calc R
H2B H 0.5796 0.9487 0.1987 0.069 Uiso 1 1 calc R
C3 C 0.7691(6) 0.9422(5) 0.2304(7) 0.0487(16) Uani 1 1 d .
H3A H 0.7716 1.0178 0.1751 0.058 Uiso 1 1 calc R
H3B H 0.7971 0.9559 0.3348 0.058 Uiso 1 1 calc R
C4 C 0.8429(5) 0.8491(5) 0.1597(6) 0.0435(15) Uani 1 1 d .
H4 H 0.9138 0.8862 0.1112 0.052 Uiso 1 1 calc R
C5 C 1.1548(6) 0.8227(6) 0.3414(7) 0.0522(17) Uani 1 1 d .
H5A H 1.1584 0.7751 0.4336 0.063 Uiso 1 1 calc R
H5B H 1.1029 0.8929 0.3572 0.063 Uiso 1 1 calc R
C6 C 1.2799(6) 0.8603(5) 0.3029(6) 0.0490(16) Uani 1 1 d .
H1 H 0.852(6) 0.762(5) 0.360(4) 0.059 Uiso 1 1 d D

loop_
_atom_site_aniso_label
_atom_site_aniso_U_11
_atom_site_aniso_U_22
_atom_site_aniso_U_33
_atom_site_aniso_U_23
_atom_site_aniso_U_13
_atom_site_aniso_U_12
N1 0.041(3) 0.049(3) 0.036(2) 0.006(2) 0.011(2) 0.005(2)
O1 0.047(3) 0.069(3) 0.041(2) -0.007(2) 0.007(2) 0.001(2)
O2 0.055(3) 0.061(2) 0.056(3) -0.012(2) 0.024(2) -0.002(2)
O3 0.059(3) 0.057(2) 0.054(3) 0.012(2) 0.026(2) 0.010(2)
O4 0.046(3) 0.063(2) 0.041(2) -0.0030(19) 0.0177(19) -0.0029(19)
S1 0.0437(10) 0.0529(8) 0.0439(9) -0.0006(7) 0.0169(7) 0.0028(7)
Cl1 0.0501(12) 0.0621(10) 0.1340(18) -0.0165(11) 0.0292(12) -0.0018(8)
Cl2 0.0735(13) 0.0835(12) 0.0564(10) -0.0187(9) 0.0174(9) -0.0152(9)
Cl3 0.0811(16) 0.1143(17) 0.0616(12) 0.0317(11) 0.0058(10) -0.0230(11)
C1 0.032(4) 0.087(5) 0.077(5) -0.030(4) 0.006(4) -0.002(3)
C2 0.049(4) 0.057(4) 0.067(4) -0.005(3) 0.023(3) -0.015(3)
C3 0.047(4) 0.053(3) 0.047(4) 0.003(3) 0.010(3) 0.004(3)
C4 0.036(4) 0.051(3) 0.044(3) -0.003(3) 0.010(3) -0.007(3)
C5 0.047(4) 0.065(4) 0.046(4) -0.003(3) 0.015(3) 0.000(3)
C6 0.046(4) 0.060(4) 0.042(3) -0.001(3) 0.012(3) -0.007(3)

loop_
_atom_type_symbol
_atom_type_description
_atom_type_scat_dispersion_real
_atom_type_scat_dispersion_imag
_atom_type_scat_source
C C 0.0181 0.0091 'International Tables Vol C Tables 4.2.6.8 and 6.1.1.4'
H H 0.0000 0.0000 'International Tables Vol C Tables 4.2.6.8 and 6.1.1.4'
N N 0.0311 0.0180 'International Tables Vol C Tables 4.2.6.8 and 6.1.1.4'
O O 0.0492 0.0322 'International Tables Vol C Tables 4.2.6.8 and 6.1.1.4'
S S 0.3331 0.5567 'International Tables Vol C Tables 4.2.6.8 and 6.1.1.4'
Cl Cl 0.3639 0.7018 'International Tables Vol C Tables 4.2.6.8 and 6.1.1.4'

loop_
_geom_angle_atom_site_label_1
_geom_angle_atom_site_label_2
_geom_angle_atom_site_label_3
_geom_angle
C4 N1 S1 122.5(4)
C4 N1 H1 119(4)
S1 N1 H1 119(4)
C1 O1 C4 109.2(5)
C5 O4 S1 118.8(4)
O3 S1 O2 121.0(3)
O3 S1 O4 108.7(3)
O2 S1 O4 102.5(3)
O3 S1 N1 108.4(3)
O2 S1 N1 110.9(3)
O4 S1 N1 103.9(4)
O1 C1 C2 106.3(5)
O1 C1 H1A 110.5
C2 C1 H1A 110.5
O1 C1 H1B 110.5
C2 C1 H1B 110.5
H1A C1 H1B 108.7
C1 C2 C3 106.7(5)
C1 C2 H2A 110.4
C3 C2 H2A 110.4
C1 C2 H2B 110.4
C3 C2 H2B 110.4
H2A C2 H2B 108.6
C4 C3 C2 101.5(5)
C4 C3 H3A 111.5
C2 C3 H3A 111.5
C4 C3 H3B 111.5
C2 C3 H3B 111.5
H3A C3 H3B 109.3
O1 C4 N1 112.4(5)
O1 C4 C3 105.2(6)
N1 C4 C3 109.8(5)
O1 C4 H4 109.8
N1 C4 H4 109.8
C3 C4 H4 109.8
O4 C5 C6 107.5(5)
O4 C5 H5A 110.2
C6 C5 H5A 110.2
O4 C5 H5B 110.2
C6 C5 H5B 110.2
H5A C5 H5B 108.5
C5 C6 Cl1 110.0(5)
C5 C6 Cl3 109.4(5)
Cl1 C6 Cl3 110.7(3)
C5 C6 Cl2 110.0(4)
Cl1 C6 Cl2 108.0(4)
Cl3 C6 Cl2 108.7(3)

loop_
_geom_bond_atom_site_label_1
_geom_bond_atom_site_label_2
_geom_bond_distance
N1 C4 1.472(8)
N1 S1 1.561(6)
N1 H1 0.89(2)
O1 C1 1.404(9)
O1 C4 1.439(8)
O2 S1 1.422(5)
O3 S1 1.422(5)
O4 C5 1.456(8)
O4 S1 1.559(6)
Cl1 C6 1.740(7)
Cl2 C6 1.780(7)
Cl3 C6 1.742(6)
C1 C2 1.488(9)
C1 H1A 0.9900
C1 H1B 0.9900
C2 C3 1.525(10)
C2 H2A 0.9900
C2 H2B 0.9900
C3 C4 1.488(8)
C3 H3A 0.9900
C3 H3B 0.9900
C4 H4 1.0000
C5 C6 1.492(10)
C5 H5A 0.9900
C5 H5B 0.9900

loop_
_geom_torsion_atom_site_label_1
_geom_torsion_atom_site_label_2
_geom_torsion_atom_site_label_3
_geom_torsion_atom_site_label_4
_geom_torsion
C5 O4 S1 O3 -49.1(5)
C5 O4 S1 O2 -178.2(4)
C5 O4 S1 N1 66.2(5)
C4 N1 S1 O3 178.7(4)
C4 N1 S1 O2 -46.3(5)
C4 N1 S1 O4 63.2(5)
C4 O1 C1 C2 17.3(8)
O1 C1 C2 C3 4.1(8)
C1 C2 C3 C4 -22.4(7)
C1 O1 C4 N1 87.0(6)
C1 O1 C4 C3 -32.4(6)
S1 N1 C4 O1 78.2(6)
S1 N1 C4 C3 -165.1(4)
C2 C3 C4 O1 32.5(6)
C2 C3 C4 N1 -88.7(6)
S1 O4 C5 C6 163.5(4)
O4 C5 C6 Cl1 -60.5(6)
O4 C5 C6 Cl3 61.3(6)
O4 C5 C6 Cl2 -179.4(4)
